data_2007423
loop_
_publ_author_name
' Ohishi, Hirofumi '
' Urata, Hidehito '
' Akagi, Masao '
' Tomita, Ken-ichi '

_publ_section_title
;
 A (+-)-Cyclocytidine Analogue with a Low-<i>anti</i> Conformation
 around the Glycosyl Bond
;
_journal_issue 7
_journal_name_full 'Acta Crystallographica Section C'
_journal_page_first 980
_journal_page_last 982
_journal_paper_doi 10.1107/S010827019800016X
_journal_volume 54
_journal_year 1998
_chemical_formula_moiety 'C10 H13 N3 O4 , H2O'
_chemical_formula_sum 'C10 H15 N3 O5'
_chemical_formula_weight 257.25
_chemical_name_common (+-)-6,6'-Anhydro-2'-deoxy-6,6'b-dihydroxycarbacytidine
_chemical_name_systematic
;
(+-)-6,6'-Anhydro-2'-deoxy-6,6'b-dihydroxycarbacytidine
;
_space_group_IT_number 14
_symmetry_cell_setting monoclinic
_symmetry_space_group_name_Hall '-P 2ybc'
_symmetry_space_group_name_H-M 'P 1 21/c 1'
_cell_angle_alpha 90
_cell_angle_beta 100.690(10)
_cell_angle_gamma 90
_cell_formula_units_Z 4
_cell_length_a 6.870(2)
_cell_length_b 20.711(2)
_cell_length_c 8.5260(10)
_cell_measurement_reflns_used 20
_cell_measurement_temperature 293(2)
_cell_measurement_theta_max 30
_cell_measurement_theta_min 15
_cell_volume 1192.1(4)
_computing_cell_refinement 'Rigaku/AFC Diffractometer Control Software'
_computing_data_collection 'Rigaku/AFC Diffractometer Control Software (Rigaku Co. Ltd, 1997)'
_computing_data_reduction
;
UNICS System (Universal Crystallographic Computation Program System Osaka,
1979)
;
_computing_molecular_graphics 'ORTEPII (Johnson, 1976) and ORTEPIII (Burnett & Johnson, 1996)'
_computing_structure_refinement 'SHELXL93 (Sheldrick, 1993)'
_computing_structure_solution 'MULTAN87 (Debaerdemaeker et al., 1987)'
_diffrn_ambient_temperature 293(2)
_diffrn_measurement_device 'Rigaku AFC-5R'
_diffrn_measurement_method 2\q-\w
_diffrn_radiation_monochromator graphite
_diffrn_radiation_source 'fine-focus sealed tube'
_diffrn_radiation_type CuK\a
_diffrn_radiation_wavelength 1.5418
_diffrn_reflns_av_R_equivalents 0.014
_diffrn_reflns_av_sigmaI/netI 0.059
_diffrn_reflns_limit_h_max 7
_diffrn_reflns_limit_h_min 0
_diffrn_reflns_limit_k_max 23
_diffrn_reflns_limit_k_min 0
_diffrn_reflns_limit_l_max 9
_diffrn_reflns_limit_l_min -9
_diffrn_reflns_number 2018
_diffrn_reflns_theta_max 61.86
_diffrn_reflns_theta_min 4.27
_diffrn_standards_decay_% 0.02
_diffrn_standards_interval_count 100
_diffrn_standards_number 3
_exptl_absorpt_coefficient_mu 0.989
_exptl_absorpt_correction_T_max 0.95
_exptl_absorpt_correction_T_min 0.79
_exptl_absorpt_correction_type '\y scan (North et al., 1968)'
_exptl_crystal_colour colourless
_exptl_crystal_density_diffrn 1.433
_exptl_crystal_density_method 'not measured'
_exptl_crystal_description prism
_exptl_crystal_F_000 544
_exptl_crystal_size_max 0.50
_exptl_crystal_size_mid 0.10
_exptl_crystal_size_min 0.05
_refine_diff_density_max 0.695
_refine_diff_density_min -0.267
_refine_ls_extinction_method none
_refine_ls_goodness_of_fit_all 2.098
_refine_ls_goodness_of_fit_obs 2.259
_refine_ls_hydrogen_treatment refall
_refine_ls_matrix_type full
_refine_ls_number_parameters 211
_refine_ls_number_reflns 1851
_refine_ls_number_restraints 0
_refine_ls_restrained_S_all 2.097
_refine_ls_restrained_S_obs 2.259
_refine_ls_R_factor_all 0.069
_refine_ls_R_factor_obs .052
_refine_ls_shift/esd_max 0.026
_refine_ls_shift/esd_mean 0.015
_refine_ls_structure_factor_coef Fsqd
_refine_ls_weighting_details 'w = 1/[\s^2^(Fo^2^)+(0.037P)^2^+0.31P] where P = (Fo^2^+2Fc^2^)/3'
_refine_ls_weighting_scheme calc
_refine_ls_wR_factor_all 0.143
_refine_ls_wR_factor_obs .134
_reflns_number_observed 1458
_reflns_number_total 1852
_reflns_observed_criterion I>2\s(I)
_cod_data_source_file de1077.cif
_cod_data_source_block structure
_cod_depositor_comments
;
 Marking attached hydrogen atoms.

 Antanas Vaitkus,
 2017-03-24

The following automatic conversions were performed:

'_refine_ls_weighting_scheme' value 'calc w =
1/[\s^2^(Fo^2^)+(0.037P)^2^+0.31P] where P = (Fo^2^+2Fc^2^)/3' was
changed to 'calc'. New tag '_refine_ls_weighting_details' was
created. The value of the new tag was set to 'w =
1/[\s^2^(Fo^2^)+(0.037P)^2^+0.31P] where P = (Fo^2^+2Fc^2^)/3'.

Automatic conversion script
Id: cif_fix_values 3143 2015-03-26 13:38:13Z robertas 
;
_cod_original_sg_symbol_H-M 'P 21/c'
_cod_database_code 2007423

loop_
_symmetry_equiv_pos_as_xyz
'x, y, z'
'-x, y+1/2, -z+1/2'
'-x, -y, -z'
'x, -y-1/2, z-1/2'

loop_
_atom_site_aniso_label
_atom_site_aniso_U_11
_atom_site_aniso_U_22
_atom_site_aniso_U_33
_atom_site_aniso_U_12
_atom_site_aniso_U_13
_atom_site_aniso_U_23
N1 .0229(11) .0277(12) .0366(13) .0001(9) .0048(9) .0002(9)
C2 .0244(14) .0306(14) .0310(14) .0012(11) .0050(10) .0000(11)
O2 .0214(11) .0382(11) .0660(15) .0033(8) .0132(9) .0026(10)
N3 .0211(11) .0279(12) .0368(13) .0016(9) .0033(9) .0003(9)
C4 .0232(14) .0324(14) .0290(14) -.0009(11) .0049(10) -.0043(11)
N4 .0255(13) .0312(14) .053(2) .0002(11) .0099(11) .0039(11)
C5 .0212(14) .032(2) .045(2) .0034(11) .0066(12) -.0039(12)
C6 .0256(14) .0277(14) .0313(15) .0031(11) .0012(10) -.0040(11)
C1D .0303(15) .0311(15) .036(2) -.0040(11) .0079(12) -.0006(12)
C2D .031(2) .032(2) .046(2) -.0027(12) .0030(13) -.0007(13)
C3D .039(2) .0270(14) .034(2) -.0013(12) -.0054(12) -.0023(11)
O3D .0618(14) .0315(11) .0479(13) -.0024(10) -.0169(10) -.0053(9)
C4D .042(2) .0271(15) .0320(15) -.0006(13) .0009(12) .0020(12)
C5D .048(2) .039(2) .045(2) .0100(14) -.0045(14) -.0033(15)
O5D .0546(14) .0328(12) .072(2) .0085(11) -.0158(12) .0014(11)
C6D .034(2) .0297(15) .037(2) -.0036(12) .0038(12) .0018(12)
O6D .0301(11) .0245(10) .0606(14) .0013(8) .0007(9) -.0004(9)
OW .075(2) .0485(15) .059(2) .0081(13) .0013(13) .0003(13)

loop_
_atom_site_label
_atom_site_fract_x
_atom_site_fract_y
_atom_site_fract_z
_atom_site_U_iso_or_equiv
_atom_site_thermal_displace_type
_atom_site_calc_flag
_atom_site_refinement_flags
_atom_site_occupancy
_atom_site_disorder_group
_atom_site_type_symbol
_atom_site_attached_hydrogens
N1 .2077(3) .98351(10) .2974(3) .0291(5) Uani d . 1 .yes N 0
C2 .1404(4) 1.04675(13) .2728(3) .0287(6) Uani d . 1 .yes C 0
O2 -.0357(3) 1.05790(10) .2736(3) .0412(6) Uani d . 1 .yes O 0
N3 .2715(3) 1.09272(10) .2478(3) .0289(5) Uani d . 1 .yes N 0
C4 .4628(4) 1.07623(13) .2512(3) .0282(6) Uani d . 1 .yes C 0
N4 .5854(4) 1.12307(13) .2234(3) .0363(6) Uani d . 1 .yes N 0
C5 .5362(4) 1.01288(13) .2832(3) .0326(7) Uani d . 1 .yes C 0
C6 .4021(4) .96839(13) .3070(3) .0287(6) Uani d . 1 .yes C 0
C1D .0890(4) .92708(13) .3249(3) .0322(7) Uani d . 1 .yes C 0
C2D -.0570(4) .90576(15) .1746(4) .0369(7) Uani d . 1 .yes C 0
C3D .0651(4) .86196(13) .0846(3) .0350(7) Uani d . 1 .yes C 0
O3D -.0519(3) .81812(10) -.0247(3) .0505(6) Uani d . 1 .yes O 0
C4D .1972(4) .82428(14) .2193(3) .0344(7) Uani d . 1 .yes C 0
C5D .3731(5) .7928(2) .1666(4) .0457(8) Uani d . 1 .yes C 0
O5D .4902(4) .75700(11) .2941(3) .0567(7) Uani d . 1 .yes O 0
C6D .2498(4) .87386(14) .3543(4) .0338(7) Uani d . 1 .yes C 0
O6D .4363(3) .90634(9) .3416(3) .0394(5) Uani d . 1 .yes O 0
OW .8230(4) .81124(14) .4870(4) .0622(7) Uani d . 1 .yes O 2
H1 .546(5) 1.1619(17) .208(4) .036(9) Uiso d . 1 .yes H 0
H2 .721(6) 1.1100(17) .235(4) .046(9) Uiso d . 1 .yes H 0
H3 .669(5) 1.0046(16) .293(4) .046(9) Uiso d . 1 .yes H 0
H4 .023(5) .9321(16) .422(4) .051(9) Uiso d . 1 .yes H 0
H5 -.113(5) .9443(18) .114(5) .057(10) Uiso d . 1 .yes H 0
H6 -.166(6) .8776(18) .208(4) .054(10) Uiso d . 1 .yes H 0
H7 .145(5) .8900(18) .010(5) .055(10) Uiso d . 1 .yes H 0
H8 -.010(8) .769(3) .009(7) .10(2) Uiso d . 1 .yes H 0
H9 .121(5) .7896(17) .253(4) .046(9) Uiso d . 1 .yes H 0
H10 .578(7) .785(2) .335(5) .078(14) Uiso d . 1 .yes H 0
H11 .464(5) .8285(18) .118(4) .055(10) Uiso d . 1 .yes H 0
H12 .327(6) .7626(19) .076(5) .066(11) Uiso d . 1 .yes H 0
H13 .269(5) .8559(15) .470(4) .042(8) Uiso d . 1 .yes H 0

loop_
_atom_type_symbol
_atom_type_description
_atom_type_scat_dispersion_real
_atom_type_scat_dispersion_imag
_atom_type_scat_source
C C 0.0181 0.0091 'International Tables Vol C Tables 4.2.6.8 and 6.1.1.4'
H H 0.0000 0.0000 'International Tables Vol C Tables 4.2.6.8 and 6.1.1.4'
N N 0.0311 0.0180 'International Tables Vol C Tables 4.2.6.8 and 6.1.1.4'
O O 0.0492 0.0322 'International Tables Vol C Tables 4.2.6.8 and 6.1.1.4'

loop_
_geom_angle_atom_site_label_1
_geom_angle_atom_site_label_2
_geom_angle_atom_site_label_3
_geom_angle
_geom_angle_publ_flag
C6 N1 C2 121.4(2) yes
C6 N1 C1D 112.1(2) yes
C2 N1 C1D 126.5(2) yes
O2 C2 N3 123.4(2) yes
O2 C2 N1 118.3(2) yes
N3 C2 N1 118.3(2) yes
C4 N3 C2 119.4(2) yes
N4 C4 N3 117.1(2) yes
N4 C4 C5 119.7(2) yes
N3 C4 C5 123.3(2) yes
C6 C5 C4 115.8(2) yes
O6D C6 C5 126.7(2) yes
O6D C6 N1 111.6(2) yes
C5 C6 N1 121.7(2) yes
N1 C1D C2D 113.0(2) yes
N1 C1D C6D 101.1(2) yes
C2D C1D C6D 105.4(2) yes
C3D C2D C1D 104.7(2) yes
O3D C3D C2D 114.0(2) yes
O3D C3D C4D 110.2(2) yes
C2D C3D C4D 103.2(2) yes
C5D C4D C6D 114.9(3) yes
C5D C4D C3D 113.0(2) yes
C6D C4D C3D 104.2(2) yes
O5D C5D C4D 111.4(3) yes
O6D C6D C4D 109.8(2) yes
O6D C6D C1D 105.5(2) yes
C4D C6D C1D 107.1(2) yes
C6 O6D C6D 109.8(2) yes

loop_
_geom_bond_atom_site_label_1
_geom_bond_atom_site_label_2
_geom_bond_site_symmetry_2
_geom_bond_distance
_geom_bond_publ_flag
N1 C6 . 1.359(3) yes
N1 C2 . 1.392(3) yes
N1 C1D . 1.469(3) yes
C2 O2 . 1.233(3) yes
C2 N3 . 1.354(3) yes
N3 C4 . 1.353(3) yes
C4 N4 . 1.334(4) yes
C4 C5 . 1.414(4) yes
C5 C6 . 1.345(4) yes
C6 O6D . 1.330(3) yes
C1D C2D . 1.539(4) yes
C1D C6D . 1.548(4) yes
C2D C3D . 1.534(4) yes
C3D O3D . 1.436(3) yes
C3D C4D . 1.538(4) yes
C4D C5D . 1.513(4) yes
C4D C6D . 1.535(4) yes
C5D O5D . 1.433(4) yes
C6D O6D . 1.469(3) yes

loop_
_geom_contact_atom_site_label_1
_geom_contact_atom_site_label_2
_geom_contact_distance
_geom_contact_site_symmetry_2
_geom_contact_publ_flag
OW O5D 2.793(4) 1_555 yes
O2 N4 2.893(4) 1_655 yes
N4 O5D 2.821(4) 2_646 yes
N3 O3D 2.871(3) 3_757 yes
OW N3 3.168(4) 3_656 yes
OW O3D 2.821(4) 4_465 yes

loop_
_geom_torsion_atom_site_label_1
_geom_torsion_atom_site_label_2
_geom_torsion_atom_site_label_3
_geom_torsion_atom_site_label_4
_geom_torsion
_geom_torsion_publ_flag
C2 N1 C1D C2D -71.5(3) yes
C1D C2D C3D C4D -38.4(3) yes
C2 N1 C1D C6D 176.3(3) yes
C2D C3D C4D C5D 162.6(3) yes
C6 N1 C1D C2D 111.9(3) yes
C2D C3D C4D C6D 37.2(3) yes
C6 N1 C1D C6D -0.2(3) yes
O3D C3D C4D C5D -75.4(3) yes
N1 C6 O6D C6D -1.4(3) yes
O3D C3D C4D C6D 159.3(2) yes
C5 C6 O6D C6D 178.6(3) yes
C3D C4D C5D O5D 178.7(3) yes
N1 C1D C2D C3D -84.9(3) yes
C6D C4D C5D O5D -62.0(4) yes
C6D C1D C2D C3D 24.6(3) yes
C3D C4D C6D C1D -22.1(3) yes
N1 C1D C6D C4D 116.4(2) yes
C3D C4D C6D O6D 92.0(3) yes
N1 C1D C6D O6D -0.5(3) yes
C5D C4D C6D C1D -146.2(3) yes
C2D C1D C6D C4D -1.5(3) yes
C5D C4D C6D O6D -32.1(3) yes
C2D C1D C6D O6D -118.4(2) yes
C1D C6D O6D C6 1.2(3) yes
C1D C2D C3D O3D -158.0(2) yes
C4D C6D O6D C6 -113.9(3) yes
